data_4130536
loop_
_publ_author_name
'Pinalli, Roberta'
'Brancatelli, Giovanna'
'Pedrini, Alessandro'
'Menozzi, Daniela'
'Hern\'andez, Daniel'
'Ballester, Pablo'
'Geremia, Silvano'
'Dalcanale, Enrico'

_publ_section_title
;
 The Origin of Selectivity in the Complexation of N-Methyl Amino Acids by
 Tetraphosphonate Cavitands.
;
_journal_issue 27
_journal_name_full 'Journal of the American Chemical Society'
_journal_page_first 8569
_journal_page_last 8580
_journal_paper_doi 10.1021/jacs.6b04372
_journal_volume 138
_journal_year 2016
_chemical_absolute_configuration rmad
_chemical_formula_moiety 'C36 H36 O12 P4, C4 H9 N O3), 2(C2 H3 F3 O)'
_chemical_formula_sum 'C46 H54 F9 N O18 P4'
_chemical_formula_weight 1203.78
_space_group_IT_number 4
_space_group_name_Hall 'P 2yb'
_space_group_name_H-M_alt 'P 1 21 1'
_symmetry_cell_setting monoclinic
_symmetry_Int_Tables_number 4
_symmetry_space_group_name_Hall 'P 2yb'
_symmetry_space_group_name_H-M 'P 1 21 1'
_atom_sites_solution_hydrogens geom
_audit_creation_date 2015-04-23T16:12:00-00:00
_audit_creation_method 'WinGX routine CIF_UPDATE'
_cell_angle_alpha 90
_cell_angle_beta 95.225(4)
_cell_angle_gamma 90
_cell_formula_units_Z 2
_cell_length_a 11.930(2)
_cell_length_b 17.8170(10)
_cell_length_c 12.515(3)
_cell_measurement_temperature 100(2)
_cell_measurement_theta_max 24.51
_cell_measurement_theta_min 1.379
_cell_measurement_wavelength 0.6
_cell_volume 2649.1(8)
_computing_data_collection 'Elettra XRD1 Data Collection SW'
_computing_molecular_graphics Pymol
_computing_publication_material 'SHELXL-2013 (Sheldrick, 2013)'
_computing_structure_refinement 'SHELXL-2013 (Sheldrick, 2013)'
_computing_structure_solution 'SIR2011, updated version of SIR2008 (Burla et al., 2007)'
_diffrn_ambient_temperature 100(2)
_diffrn_measured_fraction_theta_full 0.985
_diffrn_measured_fraction_theta_max 0.987
_diffrn_measurement_device_type 'Dectris Pilatus 2M'
_diffrn_measurement_method 'CCD rotation images, thick slices'
_diffrn_radiation_monochromator Si111
_diffrn_radiation_source 'Elettra Synchrotron, Trieste (Italy)'
_diffrn_radiation_wavelength 0.6
_diffrn_reflns_av_R_equivalents 0.0213
_diffrn_reflns_av_unetI/netI 0.0315
_diffrn_reflns_Laue_measured_fraction_full 0.985
_diffrn_reflns_Laue_measured_fraction_max 0.987
_diffrn_reflns_limit_h_max 16
_diffrn_reflns_limit_h_min -16
_diffrn_reflns_limit_k_max 24
_diffrn_reflns_limit_k_min -23
_diffrn_reflns_limit_l_max 17
_diffrn_reflns_limit_l_min -17
_diffrn_reflns_number 26362
_diffrn_reflns_point_group_measured_fraction_full 0.937
_diffrn_reflns_point_group_measured_fraction_max 0.928
_diffrn_reflns_theta_full 21.1
_diffrn_reflns_theta_max 24.51
_diffrn_reflns_theta_min 1.379
_exptl_absorpt_coefficient_mu 0.158
_exptl_absorpt_correction_type none
_exptl_crystal_colour colorless
_exptl_crystal_density_diffrn 1.509
_exptl_crystal_description rod-like
_exptl_crystal_F_000 1244
_exptl_crystal_size_max 0.21
_exptl_crystal_size_mid 0.17
_exptl_crystal_size_min 0.12
_refine_diff_density_max 0.843
_refine_diff_density_min -0.387
_refine_diff_density_rms 0.08
_refine_ls_abs_structure_details
;
 Flack x determined using 5519 quotients [(I+)-(I-)]/[(I+)+(I-)]
 (Parsons, Flack and Wagner, Acta Cryst. B69 (2013) 249-259).
;
_refine_ls_abs_structure_Flack 0.00(4)
_refine_ls_extinction_coef 0.032(3)
_refine_ls_extinction_expression Fc^*^=kFc[1+0.001xFc^2^\l^3^/sin(2\q)]^-1/4^
_refine_ls_extinction_method 'SHELXL-2014/7 (Sheldrick 2014'
_refine_ls_goodness_of_fit_ref 1.038
_refine_ls_hydrogen_treatment constr
_refine_ls_matrix_type full
_refine_ls_number_parameters 766
_refine_ls_number_reflns 13629
_refine_ls_number_restraints 17
_refine_ls_restrained_S_all 1.054
_refine_ls_R_factor_all 0.0512
_refine_ls_R_factor_gt 0.0489
_refine_ls_shift/su_max 0.029
_refine_ls_shift/su_mean 0.001
_refine_ls_structure_factor_coef Fsqd
_refine_ls_weighting_details 'w=1/[\s^2^(Fo^2^)+(0.0868P)^2^+1.7351P] where P=(Fo^2^+2Fc^2^)/3'
_refine_ls_weighting_scheme calc
_refine_ls_wR_factor_gt 0.1351
_refine_ls_wR_factor_ref 0.1371
_reflns_Friedel_coverage 0.825
_reflns_Friedel_fraction_full 0.885
_reflns_Friedel_fraction_max 0.865
_reflns_number_gt 12970
_reflns_number_total 13629
_reflns_threshold_expression 'I > 2\s(I)'
_cod_data_source_file ja6b04372_si_013.cif
_cod_data_source_block 3
_cod_original_sg_symbol_H-M 'P 21'
_cod_database_code 4130536
_shelx_estimated_absorpt_t_min 0.968
_shelx_estimated_absorpt_t_max 0.981

loop_
_symmetry_equiv_pos_as_xyz
'x, y, z'
'-x, y+1/2, -z'

loop_
_atom_site_label
_atom_site_type_symbol
_atom_site_fract_x
_atom_site_fract_y
_atom_site_fract_z
_atom_site_U_iso_or_equiv
_atom_site_adp_type
_atom_site_occupancy
_atom_site_site_symmetry_order
_atom_site_calc_flag
_atom_site_refinement_flags_posn
_atom_site_refinement_flags_adp
_atom_site_refinement_flags_occupancy
_atom_site_disorder_assembly
_atom_site_disorder_group
C1AA C 0.8443(4) 0.6412(3) 0.2710(3) 0.0334(9) Uani 1 1 d . . . . .
H1H1 H 0.8738 0.59 0.2785 0.05 Uiso 1 1 calc R U . . .
H1H2 H 0.7745 0.645 0.3062 0.05 Uiso 1 1 calc R U . . .
H1H3 H 0.8999 0.6765 0.3046 0.05 Uiso 1 1 calc R U . . .
C3D C 0.9685(2) 0.76998(18) 0.5025(2) 0.0151(5) Uani 1 1 d . . . . .
H6 H 0.9941 0.7398 0.5624 0.018 Uiso 1 1 calc R U . . .
C4E C 1.1637(2) 0.55390(18) 0.3756(2) 0.0143(5) Uani 1 1 d . . . . .
C4D C 1.1606(2) 0.62154(19) 0.4301(2) 0.0142(5) Uani 1 1 d . . . . .
H9 H 1.1491 0.6208 0.5042 0.017 Uiso 1 1 calc R U . . .
C2D C 0.7605(2) 0.6281(2) 0.5708(2) 0.0172(5) Uani 1 1 d . . . . .
H10 H 0.8276 0.6269 0.6179 0.021 Uiso 1 1 calc R U . . .
C1B C 0.9791(2) 0.41509(17) 0.3350(3) 0.0156(6) Uani 1 1 d . . . . .
C2E C 0.7158(2) 0.69717(19) 0.5369(2) 0.0160(5) Uani 1 1 d . . . . .
C2C C 0.7095(2) 0.56065(19) 0.5373(2) 0.0163(6) Uani 1 1 d . . . . .
C1F C 0.7999(3) 0.41701(18) 0.4010(3) 0.0169(6) Uani 1 1 d . . . . .
C1Z C 0.7630(3) 0.48647(19) 0.5719(3) 0.0175(6) Uani 1 1 d . . . . .
H15A H 0.7035 0.4486 0.5799 0.021 Uiso 1 1 calc R U . . .
H15B H 0.8071 0.4925 0.6423 0.021 Uiso 1 1 calc R U . . .
C2Z C 0.7755(3) 0.7690(2) 0.5709(3) 0.0181(6) Uani 1 1 d . . . . .
H16A H 0.8174 0.7619 0.6421 0.022 Uiso 1 1 calc R U . . .
H16B H 0.7194 0.8093 0.5773 0.022 Uiso 1 1 calc R U . . .
C4A C 1.1954(2) 0.6235(2) 0.2117(2) 0.0174(5) Uani 1 1 d . . . . .
C3F C 1.0050(3) 0.83430(18) 0.3419(3) 0.0174(6) Uani 1 1 d . . . . .
C4B C 1.1917(2) 0.68959(19) 0.2717(3) 0.0170(6) Uani 1 1 d . . . . .
C2A C 0.5633(2) 0.6318(2) 0.4298(2) 0.0187(6) Uani 1 1 d . . . . .
C3E C 1.0445(2) 0.79042(18) 0.4295(3) 0.0157(5) Uani 1 1 d . . . . .
C1C C 1.0243(2) 0.45754(17) 0.4221(2) 0.0144(5) Uani 1 1 d . . . . .
C4F C 1.1787(2) 0.55715(18) 0.2658(2) 0.0154(5) Uani 1 1 d . . . . .
C3B C 0.8215(3) 0.83529(18) 0.4001(3) 0.0187(6) Uani 1 1 d . . . . .
C4C C 1.1738(2) 0.69032(18) 0.3804(2) 0.0141(5) Uani 1 1 d . . . . .
C2B C 0.6119(2) 0.56466(19) 0.4672(3) 0.0178(6) Uani 1 1 d . . . . .
C4Z C 1.1476(2) 0.48081(18) 0.4325(2) 0.0150(5) Uani 1 1 d . . . . .
H27A H 1.1743 0.4862 0.5094 0.018 Uiso 1 1 calc R U . . .
H27B H 1.1931 0.4413 0.4015 0.018 Uiso 1 1 calc R U . . .
C1D C 0.9530(2) 0.47934(18) 0.4979(2) 0.0157(5) Uani 1 1 d . . . . .
H28 H 0.9823 0.5085 0.5576 0.019 Uiso 1 1 calc R U . . .
C3C C 0.8563(2) 0.79229(18) 0.4908(3) 0.0158(6) Uani 1 1 d . . . . .
C1E C 0.8396(2) 0.45973(17) 0.4891(2) 0.0146(5) Uani 1 1 d . . . . .
C2H C 0.4981(3) 0.8843(2) 0.3257(4) 0.0309(8) Uani 1 1 d . . . . .
H31A H 0.5174 0.9222 0.2737 0.046 Uiso 1 1 calc R U . . .
H31B H 0.4909 0.9083 0.3952 0.046 Uiso 1 1 calc R U . . .
H31C H 0.4266 0.8604 0.3003 0.046 Uiso 1 1 calc R U . . .
C3Z C 1.1650(2) 0.76268(18) 0.4425(3) 0.0163(5) Uani 1 1 d . . . . .
H32A H 1.2155 0.801 0.4154 0.02 Uiso 1 1 calc R U . . .
H32B H 1.1886 0.754 0.5194 0.02 Uiso 1 1 calc R U . . .
C2F C 0.6180(2) 0.6971(2) 0.4669(3) 0.0186(6) Uani 1 1 d . . . . .
C3A C 0.8931(3) 0.85771(19) 0.3242(3) 0.0193(6) Uani 1 1 d . . . . .
C1A C 0.8663(3) 0.39252(18) 0.3222(3) 0.0170(6) Uani 1 1 d . . . . .
C1G C 0.8204(3) 0.3444(2) 0.2302(3) 0.0228(6) Uani 1 1 d . . . . .
H36A H 0.7818 0.3009 0.2576 0.034 Uiso 1 1 calc R U . . .
H36B H 0.8823 0.3272 0.1899 0.034 Uiso 1 1 calc R U . . .
H36C H 0.767 0.3736 0.1827 0.034 Uiso 1 1 calc R U . . .
C1H C 0.4721(3) 0.3829(2) 0.3278(3) 0.0249(7) Uani 1 1 d . . . . .
H40A H 0.4048 0.4106 0.2996 0.037 Uiso 1 1 calc R U . . .
H40B H 0.4594 0.361 0.3975 0.037 Uiso 1 1 calc R U . . .
H40C H 0.4877 0.3428 0.2777 0.037 Uiso 1 1 calc R U . . .
C3G C 0.8522(3) 0.9063(2) 0.2299(3) 0.0283(8) Uani 1 1 d . . . . .
H42A H 0.8073 0.8759 0.1766 0.042 Uiso 1 1 calc R U . . .
H42B H 0.9169 0.9274 0.1975 0.042 Uiso 1 1 calc R U . . .
H42C H 0.8057 0.9471 0.2543 0.042 Uiso 1 1 calc R U . . .
C4H C 1.1546(3) 0.3699(2) 0.0875(3) 0.0271(7) Uani 1 1 d . . . . .
H43A H 1.1016 0.3298 0.0647 0.041 Uiso 1 1 calc R U . . .
H43B H 1.2189 0.3486 0.1316 0.041 Uiso 1 1 calc R U . . .
H43C H 1.181 0.3942 0.0242 0.041 Uiso 1 1 calc R U . . .
C2G C 0.4583(3) 0.6332(2) 0.3537(3) 0.0253(7) Uani 1 1 d . . . . .
H45A H 0.4253 0.6836 0.3528 0.038 Uiso 1 1 calc R U . . .
H45B H 0.4041 0.5968 0.3773 0.038 Uiso 1 1 calc R U . . .
H45C H 0.4771 0.6201 0.2814 0.038 Uiso 1 1 calc R U . . .
C4G C 1.2193(3) 0.6250(3) 0.0960(3) 0.0278(7) Uani 1 1 d . . . . .
H47A H 1.25 0.5764 0.0764 0.042 Uiso 1 1 calc R U . . .
H47B H 1.2741 0.6647 0.0852 0.042 Uiso 1 1 calc R U . . .
H47C H 1.1494 0.635 0.0508 0.042 Uiso 1 1 calc R U . . .
C3H C 1.1992(3) 0.8819(2) 0.1069(3) 0.0290(8) Uani 1 1 d . . . . .
H49A H 1.2433 0.8562 0.0556 0.044 Uiso 1 1 calc R U . . .
H49B H 1.2502 0.9089 0.1595 0.044 Uiso 1 1 calc R U . . .
H49C H 1.1476 0.9176 0.0686 0.044 Uiso 1 1 calc R U . . .
C2AA C 0.8208(4) 0.6602(2) 0.1525(3) 0.0305(8) Uani 1 1 d . . . . .
H50 H 0.798 0.7141 0.1455 0.037 Uiso 1 1 calc R U . . .
C4S C 0.9912(4) 0.5816(2) 0.8640(3) 0.0319(8) Uani 1 1 d . . . . .
H52A H 1.051 0.5435 0.8792 0.038 Uiso 1 1 calc R U . . .
H52B H 0.968 0.5999 0.9333 0.038 Uiso 1 1 calc R U . . .
C4AA C 0.7089(4) 0.6328(3) -0.0251(3) 0.0408(10) Uani 1 1 d . . . . .
C3S C 1.0357(4) 0.6450(3) 0.8038(4) 0.0390(10) Uani 1 1 d . . . . .
C3AA C 0.7294(3) 0.6121(2) 0.0955(3) 0.0273(7) Uani 1 1 d . . . . .
H60 H 0.6579 0.6192 0.1304 0.033 Uiso 1 1 calc R U . . .
N1AA N 0.7633(3) 0.53082(19) 0.1029(3) 0.0255(6) Uani 1 1 d . . . . .
H1A H 0.839 0.5274 0.1193 0.038 Uiso 1 1 calc R U . . .
H1B H 0.7442 0.5079 0.0388 0.038 Uiso 1 1 calc R U . . .
H1C H 0.7271 0.5079 0.155 0.038 Uiso 1 1 calc R U . . .
O2 O 0.6268(2) 0.77077(17) 0.2454(2) 0.0270(6) Uani 1 1 d . . . . .
O2S O 0.8987(3) 0.5488(2) 0.8043(3) 0.0447(8) Uani 1 1 d . . . . .
H1S H 0.839 0.5684 0.8217 0.067 Uiso 1 1 calc R U . . .
O2C O 0.56754(19) 0.76629(15) 0.4381(2) 0.0204(5) Uani 1 1 d . . . . .
O2B O 0.7106(2) 0.86378(14) 0.3887(2) 0.0211(5) Uani 1 1 d . . . . .
O3 O 1.0270(2) 0.77905(16) 0.1099(2) 0.0273(6) Uani 1 1 d . . . . .
O3B O 1.0831(2) 0.86143(14) 0.2739(2) 0.0206(5) Uani 1 1 d . . . . .
O3C O 1.2152(2) 0.75798(14) 0.2222(2) 0.0195(5) Uani 1 1 d . . . . .
O4 O 0.9909(2) 0.47828(16) 0.1097(2) 0.0253(5) Uani 1 1 d . . . . .
O4B O 1.1892(2) 0.48882(14) 0.21026(19) 0.0187(4) Uani 1 1 d . . . . .
O4C O 1.0527(2) 0.38780(13) 0.2626(2) 0.0187(4) Uani 1 1 d . . . . .
O1 O 0.6193(2) 0.48698(15) 0.2494(2) 0.0227(5) Uani 1 1 d . . . . .
O1B O 0.68718(19) 0.39226(14) 0.3942(2) 0.0189(5) Uani 1 1 d . . . . .
O1C O 0.55429(19) 0.49750(15) 0.4379(2) 0.0210(5) Uani 1 1 d . . . . .
O2AA O 0.7190(3) 0.5797(2) -0.0901(2) 0.0348(7) Uani 1 1 d . . . . .
O3AA O 0.6815(5) 0.6988(2) -0.0477(3) 0.0686(14) Uani 1 1 d . . . . .
O1AA O 0.9183(3) 0.64869(19) 0.0972(3) 0.0410(8) Uani 1 1 d . . . . .
H15 H 0.9556 0.6887 0.0973 0.062 Uiso 1 1 calc R U . . .
P2 P 0.60579(7) 0.81526(5) 0.34017(7) 0.01974(18) Uani 1 1 d . . . . .
P3 P 1.12109(7) 0.81507(5) 0.17400(7) 0.01954(17) Uani 1 1 d . . . . .
P4 P 1.08633(7) 0.43718(5) 0.16368(7) 0.01771(17) Uani 1 1 d . . . . .
P1 P 0.58828(6) 0.44493(5) 0.34340(7) 0.01770(17) Uani 1 1 d . . . . .
F5S F 1.1296(3) 0.6743(2) 0.8545(3) 0.0582(10) Uani 1 1 d . . . . .
F4S F 1.0609(3) 0.6269(3) 0.7052(2) 0.0648(10) Uani 1 1 d . . . . .
F6S F 0.9582(4) 0.70166(19) 0.7902(3) 0.0707(12) Uani 1 1 d . . . . .
C1S C 0.4024(8) 0.6472(7) 0.7314(11) 0.088(4) Uani 0.8 1 d . . P A 1
C2S C 0.5272(7) 0.6449(4) 0.7278(6) 0.0344(18) Uani 0.8 1 d . . P A 1
H2S1 H 0.5595 0.6055 0.7771 0.041 Uiso 0.8 1 calc R U P A 1
H2S2 H 0.545 0.6319 0.6543 0.041 Uiso 0.8 1 calc R U P A 1
O1S O 0.5758(5) 0.7139(2) 0.7571(3) 0.0460(11) Uani 0.8 1 d . . P A 1
H2S H 0.6078 0.711 0.8196 0.069 Uiso 0.8 1 calc R U P A 1
F2S F 0.3460(7) 0.6950(5) 0.6756(8) 0.118(3) Uani 0.8 1 d . U P A 1
F1S F 0.3558(5) 0.5818(5) 0.7075(9) 0.125(3) Uani 0.8 1 d . . P A 1
F3S F 0.3760(8) 0.6606(9) 0.8328(9) 0.194(6) Uani 0.8 1 d . . P A 1
F1SA F 0.3904(13) 0.7048(9) 0.6065(12) 0.043(3) Uiso 0.2 1 d D . P B 2
F2SA F 0.316(3) 0.6538(18) 0.727(2) 0.094(8) Uiso 0.2 1 d D . P B 2
F3SA F 0.374(2) 0.5711(12) 0.6087(18) 0.071(5) Uiso 0.2 1 d D . P B 2
C1SA C 0.395(3) 0.6381(15) 0.660(3) 0.14(3) Uiso 0.2 1 d D . P B 2
C2SA C 0.499(2) 0.6458(15) 0.733(2) 0.024(7) Uiso 0.2 1 d D . P B 2
H2S3 H 0.5013 0.604 0.7849 0.028 Uiso 0.2 1 calc R U P B 2
H2S4 H 0.564 0.6392 0.6895 0.028 Uiso 0.2 1 calc R U P B 2
O1SA O 0.5148(16) 0.7131(10) 0.7903(15) 0.040(4) Uiso 0.2 1 d D . P B 2
H1SA H 0.5762 0.7114 0.8289 0.06 Uiso 0.2 1 calc R U P B 2
F7SB F 0.4447(4) 0.9560(4) 0.0165(4) 0.0657(18) Uani 0.724(7) 1 d . . P C 1
F8SB F 0.5843(4) 0.9473(5) -0.0827(4) 0.080(2) Uani 0.724(7) 1 d . . P C 1
F9SB F 0.6093(4) 0.9261(4) 0.0862(3) 0.0621(16) Uani 0.724(7) 1 d . . P C 1
C5SB C 0.5362(6) 0.9151(5) -0.0013(6) 0.0473(19) Uani 0.724(7) 1 d . . P C 1
C6SB C 0.5106(7) 0.8356(6) -0.0115(6) 0.057(2) Uani 0.724(7) 1 d . . P C 1
H80A H 0.4598 0.8287 -0.0778 0.068 Uiso 0.724(7) 1 calc R U P C 1
H80B H 0.5816 0.809 -0.0222 0.068 Uiso 0.724(7) 1 calc R U P C 1
O3SB O 0.4618(4) 0.7998(5) 0.0719(5) 0.064(2) Uani 0.724(7) 1 d . . P C 1
H63 H 0.5085 0.7977 0.1262 0.096 Uiso 0.724(7) 1 calc R U P C 1
F9SA F 0.532(3) 1.052(2) 0.002(3) 0.161(12) Uiso 0.276(7) 1 d . . P C 2
F8SA F 0.557(3) 0.9685(19) 0.138(3) 0.143(10) Uiso 0.276(7) 1 d D . P C 2
F7SA F 0.6756(17) 0.9959(11) 0.0408(16) 0.085(5) Uiso 0.276(7) 1 d . . P C 2
C5SA C 0.573(2) 0.9801(15) 0.035(2) 0.058(5) Uiso 0.276(7) 1 d D . P C 2
C6SA C 0.561(13) 0.912(5) -0.034(7) 0.34(9) Uiso 0.276(7) 1 d D . P C 2
H5A1 H 0.6095 0.8699 -0.0047 0.404 Uiso 0.276(7) 1 calc R U P C 2
H5A2 H 0.5773 0.9222 -0.1089 0.404 Uiso 0.276(7) 1 calc R U P C 2
O3SA O 0.4224(19) 0.8956(13) -0.0231(18) 0.076(5) Uiso 0.276(7) 1 d . . P C 2
H6A H 0.3938 0.8745 -0.0792 0.114 Uiso 0.276(7) 1 calc R U P C 2

loop_
_atom_site_aniso_label
_atom_site_aniso_U_11
_atom_site_aniso_U_22
_atom_site_aniso_U_33
_atom_site_aniso_U_23
_atom_site_aniso_U_13
_atom_site_aniso_U_12
C1AA 0.034(2) 0.041(3) 0.0250(16) -0.0078(15) -0.0016(14) -0.0001(16)
C3D 0.0135(12) 0.0149(14) 0.0160(13) -0.0026(10) -0.0036(10) 0.0012(10)
C4E 0.0088(11) 0.0162(14) 0.0172(13) -0.0001(10) -0.0024(9) 0.0002(9)
C4D 0.0091(11) 0.0166(13) 0.0163(11) 0.0012(11) -0.0020(9) -0.0001(10)
C2D 0.0105(12) 0.0238(14) 0.0168(11) -0.0014(13) -0.0010(9) 0.0012(11)
C1B 0.0130(12) 0.0148(13) 0.0191(14) 0.0003(11) 0.0009(10) 0.0008(10)
C2E 0.0115(11) 0.0209(15) 0.0156(13) -0.0028(11) 0.0005(10) 0.0009(10)
C2C 0.0111(12) 0.0216(15) 0.0159(13) 0.0002(11) 0.0000(10) -0.0003(10)
C1F 0.0125(12) 0.0164(14) 0.0209(14) 0.0032(11) -0.0033(10) -0.0021(10)
C1Z 0.0136(12) 0.0207(15) 0.0183(13) 0.0005(11) 0.0007(10) -0.0027(11)
C2Z 0.0145(12) 0.0217(15) 0.0177(14) -0.0053(11) -0.0009(10) 0.0026(11)
C4A 0.0140(12) 0.0202(14) 0.0179(12) 0.0007(12) 0.0004(10) -0.0005(11)
C3F 0.0164(13) 0.0156(14) 0.0196(14) 0.0002(11) -0.0010(10) -0.0018(10)
C4B 0.0132(12) 0.0176(15) 0.0197(14) 0.0046(11) -0.0009(10) -0.0011(10)
C2A 0.0093(12) 0.0256(16) 0.0203(12) -0.0009(13) -0.0032(9) -0.0005(11)
C3E 0.0135(12) 0.0143(13) 0.0186(13) -0.0018(11) -0.0030(10) 0.0010(10)
C1C 0.0109(11) 0.0127(13) 0.0187(13) 0.0037(10) -0.0035(9) 0.0000(9)
C4F 0.0148(12) 0.0140(13) 0.0169(13) -0.0023(10) -0.0012(10) -0.0007(10)
C3B 0.0148(13) 0.0158(14) 0.0243(15) -0.0026(11) -0.0053(11) 0.0030(10)
C4C 0.0081(10) 0.0158(14) 0.0178(13) -0.0001(10) -0.0023(9) 0.0000(9)
C2B 0.0104(11) 0.0218(15) 0.0208(14) -0.0021(12) -0.0008(10) -0.0039(10)
C4Z 0.0116(11) 0.0150(14) 0.0176(13) 0.0027(10) -0.0026(10) 0.0007(10)
C1D 0.0131(12) 0.0161(14) 0.0170(13) 0.0010(11) -0.0033(10) -0.0012(10)
C3C 0.0120(12) 0.0152(14) 0.0191(13) -0.0036(11) -0.0044(10) 0.0025(10)
C1E 0.0122(12) 0.0140(14) 0.0172(13) 0.0041(10) -0.0012(9) 0.0009(9)
C2H 0.0200(16) 0.034(2) 0.037(2) -0.0008(16) -0.0070(14) 0.0113(14)
C3Z 0.0118(12) 0.0167(14) 0.0197(14) 0.0002(11) -0.0026(10) -0.0002(10)
C2F 0.0121(12) 0.0223(15) 0.0210(14) 0.0000(12) -0.0008(10) 0.0029(11)
C3A 0.0208(14) 0.0145(14) 0.0215(14) 0.0000(11) -0.0043(11) 0.0027(11)
C1A 0.0150(13) 0.0141(14) 0.0209(14) -0.0010(11) -0.0032(10) -0.0010(10)
C1G 0.0210(15) 0.0200(15) 0.0267(16) -0.0085(13) -0.0008(12) -0.0042(12)
C1H 0.0152(14) 0.0305(19) 0.0282(17) -0.0030(14) -0.0022(12) -0.0109(12)
C3G 0.0233(16) 0.0277(19) 0.0329(19) 0.0121(15) -0.0025(13) 0.0065(13)
C4H 0.0210(15) 0.0316(19) 0.0294(17) -0.0109(15) 0.0053(13) -0.0002(13)
C2G 0.0116(13) 0.0287(18) 0.0336(16) -0.0002(15) -0.0091(11) 0.0018(12)
C4G 0.0349(18) 0.0306(17) 0.0186(13) 0.0006(15) 0.0055(12) -0.0019(16)
C3H 0.0325(19) 0.0210(17) 0.0345(19) 0.0097(14) 0.0082(15) 0.0003(14)
C2AA 0.0349(19) 0.0308(19) 0.0269(17) -0.0073(15) 0.0083(14) 0.0002(15)
C4S 0.047(2) 0.0292(19) 0.0200(16) 0.0016(14) 0.0045(15) -0.0016(16)
C4AA 0.054(3) 0.039(2) 0.0277(17) 0.0008(19) -0.0065(17) 0.002(2)
C3S 0.036(2) 0.050(3) 0.0295(19) 0.0140(17) -0.0091(15) -0.0084(18)
C3AA 0.0273(17) 0.030(2) 0.0248(16) 0.0011(13) 0.0016(13) 0.0026(13)
N1AA 0.0219(13) 0.0329(17) 0.0216(13) -0.0029(12) 0.0014(10) 0.0025(12)
O2 0.0246(12) 0.0308(15) 0.0251(13) -0.0027(11) -0.0014(10) 0.0024(10)
O2S 0.052(2) 0.045(2) 0.0368(17) -0.0120(15) 0.0061(15) -0.0141(16)
O2C 0.0125(9) 0.0247(12) 0.0235(11) -0.0017(9) -0.0018(8) 0.0063(8)
O2B 0.0142(10) 0.0198(12) 0.0280(12) -0.0013(9) -0.0048(8) 0.0053(8)
O3 0.0270(13) 0.0239(13) 0.0288(13) 0.0035(11) -0.0089(10) 0.0007(10)
O3B 0.0224(11) 0.0173(11) 0.0219(11) 0.0048(9) 0.0012(9) -0.0015(9)
O3C 0.0196(10) 0.0177(11) 0.0212(11) 0.0044(9) 0.0011(8) -0.0027(8)
O4 0.0199(11) 0.0316(14) 0.0236(12) 0.0013(10) -0.0021(9) 0.0049(10)
O4B 0.0171(10) 0.0184(11) 0.0206(11) -0.0034(9) 0.0023(8) 0.0014(8)
O4C 0.0164(10) 0.0150(11) 0.0246(11) -0.0038(9) 0.0016(8) 0.0005(8)
O1 0.0165(10) 0.0268(13) 0.0243(12) 0.0055(10) -0.0003(9) -0.0038(9)
O1B 0.0126(9) 0.0185(11) 0.0252(11) 0.0005(9) -0.0011(8) -0.0055(8)
O1C 0.0104(9) 0.0256(12) 0.0265(12) -0.0032(10) -0.0015(8) -0.0047(8)
O2AA 0.0384(16) 0.0426(17) 0.0228(13) -0.0001(12) 0.0001(11) 0.0020(13)
O3AA 0.115(4) 0.041(2) 0.044(2) -0.0033(17) -0.021(2) 0.021(2)
O1AA 0.0399(17) 0.0363(17) 0.0502(18) -0.0155(14) 0.0225(14) -0.0117(13)
P2 0.0135(3) 0.0229(4) 0.0215(4) -0.0017(3) -0.0057(3) 0.0061(3)
P3 0.0213(4) 0.0166(4) 0.0202(4) 0.0049(3) -0.0009(3) -0.0005(3)
P4 0.0146(3) 0.0191(4) 0.0191(4) -0.0037(3) -0.0006(3) 0.0010(3)
P1 0.0104(3) 0.0207(4) 0.0212(4) 0.0005(3) -0.0023(2) -0.0043(3)
F5S 0.0522(18) 0.074(2) 0.0448(16) 0.0257(16) -0.0170(14) -0.0286(17)
F4S 0.0515(18) 0.122(3) 0.0213(11) 0.0140(18) 0.0063(11) -0.017(2)
F6S 0.086(3) 0.0320(16) 0.084(3) 0.0167(17) -0.044(2) -0.0068(17)
C1S 0.040(4) 0.104(9) 0.122(10) -0.015(7) 0.015(5) 0.031(5)
C2S 0.025(3) 0.047(4) 0.032(3) 0.008(2) 0.006(3) 0.013(3)
O1S 0.077(3) 0.028(2) 0.032(2) 0.0090(16) -0.004(2) 0.006(2)
F2S 0.093(4) 0.119(4) 0.135(5) -0.007(4) -0.027(4) 0.058(4)
F1S 0.041(3) 0.109(6) 0.222(10) -0.038(6) -0.010(4) -0.013(3)
F3S 0.105(6) 0.318(18) 0.174(9) -0.099(10) 0.097(7) -0.007(8)
F7SB 0.039(2) 0.104(5) 0.055(3) 0.012(3) 0.0132(19) 0.036(3)
F8SB 0.042(2) 0.169(7) 0.029(2) 0.016(3) 0.0051(17) 0.033(3)
F9SB 0.047(2) 0.106(4) 0.030(2) 0.006(2) -0.0122(17) 0.023(3)
C5SB 0.026(3) 0.077(6) 0.037(3) 0.003(3) -0.002(2) 0.028(3)
C6SB 0.040(4) 0.090(7) 0.039(3) -0.007(4) -0.002(3) 0.017(4)
O3SB 0.030(2) 0.117(6) 0.043(3) 0.007(3) -0.008(2) 0.002(3)

loop_
_atom_type_symbol
_atom_type_description
_atom_type_scat_dispersion_real
_atom_type_scat_dispersion_imag
_atom_type_scat_source
C C 0.0018 0.0011 'International Tables Vol C Tables 4.2.6.8 and 6.1.1.4'
N N 0.0038 0.0023 'International Tables Vol C Tables 4.2.6.8 and 6.1.1.4'
O O 0.0071 0.0042 'International Tables Vol C Tables 4.2.6.8 and 6.1.1.4'
P P 0.0762 0.0673 'International Tables Vol C Tables 4.2.6.8 and 6.1.1.4'
F F 0.0119 0.0071 'International Tables Vol C Tables 4.2.6.8 and 6.1.1.4'
H H 0 0 'International Tables Vol C Tables 4.2.6.8 and 6.1.1.4'

loop_
_geom_angle_atom_site_label_1
_geom_angle_atom_site_label_2
_geom_angle_atom_site_label_3
_geom_angle
C2AA C1AA H1H1 109.5
C2AA C1AA H1H2 109.5
H1H1 C1AA H1H2 109.5
C2AA C1AA H1H3 109.5
H1H1 C1AA H1H3 109.5
H1H2 C1AA H1H3 109.5
C3C C3D C3E 122.2(3)
C3C C3D H6 118.9
C3E C3D H6 118.9
C4D C4E C4F 117.2(3)
C4D C4E C4Z 120.6(3)
C4F C4E C4Z 122.2(3)
C4E C4D C4C 122.4(3)
C4E C4D H9 118.8
C4C C4D H9 118.8
C2E C2D C2C 121.7(3)
C2E C2D H10 119.1
C2C C2D H10 119.1
C1C C1B C1A 123.0(3)
C1C C1B O4C 118.1(3)
C1A C1B O4C 118.6(3)
C2D C2E C2F 117.8(3)
C2D C2E C2Z 120.4(3)
C2F C2E C2Z 121.7(3)
C2D C2C C2B 117.5(3)
C2D C2C C1Z 120.4(3)
C2B C2C C1Z 122.1(3)
C1E C1F C1A 124.1(3)
C1E C1F O1B 118.3(3)
C1A C1F O1B 117.4(3)
C2C C1Z C1E 110.1(3)
C2C C1Z H15A 109.6
C1E C1Z H15A 109.6
C2C C1Z H15B 109.6
C1E C1Z H15B 109.6
H15A C1Z H15B 108.2
C2E C2Z C3C 111.1(3)
C2E C2Z H16A 109.4
C3C C2Z H16A 109.4
C2E C2Z H16B 109.4
C3C C2Z H16B 109.4
H16A C2Z H16B 108
C4F C4A C4B 116.2(3)
C4F C4A C4G 122.3(3)
C4B C4A C4G 121.4(3)
C3E C3F C3A 122.9(3)
C3E C3F O3B 118.3(3)
C3A C3F O3B 118.6(3)
C4C C4B C4A 123.1(3)
C4C C4B O3C 118.4(3)
C4A C4B O3C 118.3(3)
C2F C2A C2B 116.0(3)
C2F C2A C2G 122.4(3)
C2B C2A C2G 121.6(3)
C3F C3E C3D 117.9(3)
C3F C3E C3Z 121.2(3)
C3D C3E C3Z 120.8(3)
C1D C1C C1B 118.0(3)
C1D C1C C4Z 120.9(3)
C1B C1C C4Z 121.1(3)
C4A C4F C4E 123.4(3)
C4A C4F O4B 118.1(3)
C4E C4F O4B 118.1(3)
C3A C3B C3C 123.7(3)
C3A C3B O2B 117.1(3)
C3C C3B O2B 118.9(3)
C4D C4C C4B 117.5(3)
C4D C4C C3Z 120.3(3)
C4B C4C C3Z 122.1(3)
C2A C2B C2C 123.6(3)
C2A C2B O1C 117.6(3)
C2C C2B O1C 118.6(3)
C4E C4Z C1C 111.0(2)
C4E C4Z H27A 109.4
C1C C4Z H27A 109.4
C4E C4Z H27B 109.4
C1C C4Z H27B 109.4
H27A C4Z H27B 108
C1C C1D C1E 121.9(3)
C1C C1D H28 119.1
C1E C1D H28 119.1
C3D C3C C3B 116.9(3)
C3D C3C C2Z 121.2(3)
C3B C3C C2Z 121.9(3)
C1F C1E C1D 117.4(3)
C1F C1E C1Z 122.1(3)
C1D C1E C1Z 120.5(3)
P2 C2H H31A 109.5
P2 C2H H31B 109.5
H31A C2H H31B 109.5
P2 C2H H31C 109.5
H31A C2H H31C 109.5
H31B C2H H31C 109.5
C4C C3Z C3E 109.4(2)
C4C C3Z H32A 109.8
C3E C3Z H32A 109.8
C4C C3Z H32B 109.8
C3E C3Z H32B 109.8
H32A C3Z H32B 108.2
C2A C2F C2E 123.4(3)
C2A C2F O2C 118.1(3)
C2E C2F O2C 118.4(3)
C3B C3A C3F 116.3(3)
C3B C3A C3G 121.5(3)
C3F C3A C3G 122.2(3)
C1F C1A C1B 115.6(3)
C1F C1A C1G 122.2(3)
C1B C1A C1G 122.2(3)
C1A C1G H36A 109.5
C1A C1G H36B 109.5
H36A C1G H36B 109.5
C1A C1G H36C 109.5
H36A C1G H36C 109.5
H36B C1G H36C 109.5
P1 C1H H40A 109.5
P1 C1H H40B 109.5
H40A C1H H40B 109.5
P1 C1H H40C 109.5
H40A C1H H40C 109.5
H40B C1H H40C 109.5
C3A C3G H42A 109.5
C3A C3G H42B 109.5
H42A C3G H42B 109.5
C3A C3G H42C 109.5
H42A C3G H42C 109.5
H42B C3G H42C 109.5
P4 C4H H43A 109.5
P4 C4H H43B 109.5
H43A C4H H43B 109.5
P4 C4H H43C 109.5
H43A C4H H43C 109.5
H43B C4H H43C 109.5
C2A C2G H45A 109.5
C2A C2G H45B 109.5
H45A C2G H45B 109.5
C2A C2G H45C 109.5
H45A C2G H45C 109.5
H45B C2G H45C 109.5
C4A C4G H47A 109.5
C4A C4G H47B 109.5
H47A C4G H47B 109.5
C4A C4G H47C 109.5
H47A C4G H47C 109.5
H47B C4G H47C 109.5
P3 C3H H49A 109.5
P3 C3H H49B 109.5
H49A C3H H49B 109.5
P3 C3H H49C 109.5
H49A C3H H49C 109.5
H49B C3H H49C 109.5
O1AA C2AA C3AA 106.0(3)
O1AA C2AA C1AA 110.9(4)
C3AA C2AA C1AA 113.3(3)
O1AA C2AA H50 108.9
C3AA C2AA H50 108.9
C1AA C2AA H50 108.9
O2S C4S C3S 110.4(4)
O2S C4S H52A 109.6
C3S C4S H52A 109.6
O2S C4S H52B 109.6
C3S C4S H52B 109.6
H52A C4S H52B 108.1
O3AA C4AA O2AA 127.0(4)
O3AA C4AA C3AA 117.3(4)
O2AA C4AA C3AA 115.7(4)
F4S C3S F5S 106.4(4)
F4S C3S F6S 105.6(4)
F5S C3S F6S 107.3(4)
F4S C3S C4S 114.0(5)
F5S C3S C4S 112.2(3)
F6S C3S C4S 110.9(4)
N1AA C3AA C2AA 109.7(3)
N1AA C3AA C4AA 107.8(3)
C2AA C3AA C4AA 111.6(3)
N1AA C3AA H60 109.2
C2AA C3AA H60 109.2
C4AA C3AA H60 109.2
C3AA N1AA H1A 109.5
C3AA N1AA H1B 109.5
H1A N1AA H1B 109.5
C3AA N1AA H1C 109.5
H1A N1AA H1C 109.5
H1B N1AA H1C 109.5
C4S O2S H1S 109.5
C2F O2C P2 121.9(2)
C3B O2B P2 122.6(2)
C3F O3B P3 123.2(2)
C4B O3C P3 123.9(2)
C4F O4B P4 125.1(2)
C1B O4C P4 121.6(2)
C1F O1B P1 120.5(2)
C2B O1C P1 122.8(2)
C2AA O1AA H15 109.5
O2 P2 O2B 114.52(15)
O2 P2 O2C 113.91(16)
O2B P2 O2C 105.78(14)
O2 P2 C2H 117.85(18)
O2B P2 C2H 101.44(17)
O2C P2 C2H 101.59(18)
O3 P3 O3C 113.95(15)
O3 P3 O3B 113.37(16)
O3C P3 O3B 105.90(14)
O3 P3 C3H 116.40(19)
O3C P3 C3H 103.05(17)
O3B P3 C3H 102.85(17)
O4 P4 O4C 113.09(14)
O4 P4 O4B 114.73(15)
O4C P4 O4B 105.79(13)
O4 P4 C4H 117.74(18)
O4C P4 C4H 101.77(17)
O4B P4 C4H 102.09(15)
O1 P1 O1C 113.28(16)
O1 P1 O1B 112.83(14)
O1C P1 O1B 106.24(14)
O1 P1 C1H 118.78(17)
O1C P1 C1H 101.51(16)
O1B P1 C1H 102.74(16)
F2S C1S F1S 106.2(11)
F2S C1S F3S 104.0(10)
F1S C1S F3S 103.8(12)
F2S C1S C2S 119.1(12)
F1S C1S C2S 111.8(8)
F3S C1S C2S 110.5(10)
O1S C2S C1S 111.1(7)
O1S C2S H2S1 109.4
C1S C2S H2S1 109.4
O1S C2S H2S2 109.4
C1S C2S H2S2 109.4
H2S1 C2S H2S2 108
C2S O1S H2S 109.5
F2SA C1SA F1SA 97(2)
F2SA C1SA F3SA 111(3)
F1SA C1SA F3SA 122(3)
F2SA C1SA C2SA 101(3)
F1SA C1SA C2SA 102(2)
F3SA C1SA C2SA 118(3)
O1SA C2SA C1SA 118(2)
O1SA C2SA H2S3 107.9
C1SA C2SA H2S3 107.9
O1SA C2SA H2S4 107.9
C1SA C2SA H2S4 107.9
H2S3 C2SA H2S4 107.2
C2SA O1SA H1SA 109.5
F8SB C5SB F7SB 107.6(7)
F8SB C5SB F9SB 105.3(7)
F7SB C5SB F9SB 105.1(6)
F8SB C5SB C6SB 116.9(7)
F7SB C5SB C6SB 112.0(7)
F9SB C5SB C6SB 109.1(7)
O3SB C6SB C5SB 118.6(7)
O3SB C6SB H80A 107.7
C5SB C6SB H80A 107.7
O3SB C6SB H80B 107.7
C5SB C6SB H80B 107.7
H80A C6SB H80B 107.1
C6SB O3SB H63 109.5
F7SA C5SA F8SA 102(2)
F7SA C5SA F9SA 97(2)
F8SA C5SA F9SA 111(3)
F7SA C5SA C6SA 105(6)
F8SA C5SA C6SA 115(4)
F9SA C5SA C6SA 124(6)
C5SA C6SA O3SA 97(7)
C5SA C6SA H5A1 112.3
O3SA C6SA H5A1 112.3
C5SA C6SA H5A2 112.2
O3SA C6SA H5A2 112.2
H5A1 C6SA H5A2 109.9
C6SA O3SA H6A 109.5

loop_
_geom_bond_atom_site_label_1
_geom_bond_atom_site_label_2
_geom_bond_distance
C1AA C2AA 1.521(6)
C1AA H1H1 0.98
C1AA H1H2 0.98
C1AA H1H3 0.98
C3D C3C 1.391(4)
C3D C3E 1.394(4)
C3D H6 0.95
C4E C4D 1.387(4)
C4E C4F 1.403(4)
C4E C4Z 1.505(4)
C4D C4C 1.390(4)
C4D H9 0.95
C2D C2E 1.392(5)
C2D C2C 1.395(5)
C2D H10 0.95
C1B C1C 1.394(4)
C1B C1A 1.399(4)
C1B O4C 1.405(4)
C2E C2F 1.393(4)
C2E C2Z 1.508(5)
C2C C2B 1.395(4)
C2C C1Z 1.513(5)
C1F C1E 1.388(4)
C1F C1A 1.390(5)
C1F O1B 1.410(4)
C1Z C1E 1.519(4)
C1Z H15A 0.99
C1Z H15B 0.99
C2Z C3C 1.511(5)
C2Z H16A 0.99
C2Z H16B 0.99
C4A C4F 1.386(5)
C4A C4B 1.400(5)
C4A C4G 1.502(4)
C3F C3E 1.393(4)
C3F C3A 1.396(4)
C3F O3B 1.404(4)
C4B C4C 1.395(4)
C4B O3C 1.407(4)
C2A C2F 1.392(5)
C2A C2B 1.392(5)
C2A C2G 1.503(4)
C3E C3Z 1.515(4)
C1C C1D 1.386(4)
C1C C4Z 1.523(4)
C4F O4B 1.413(4)
C3B C3A 1.392(5)
C3B C3C 1.401(5)
C3B O2B 1.413(4)
C4C C3Z 1.514(4)
C2B O1C 1.412(4)
C4Z H27A 0.99
C4Z H27B 0.99
C1D C1E 1.391(4)
C1D H28 0.95
C2H P2 1.776(4)
C2H H31A 0.98
C2H H31B 0.98
C2H H31C 0.98
C3Z H32A 0.99
C3Z H32B 0.99
C2F O2C 1.405(4)
C3A C3G 1.509(5)
C1A C1G 1.499(5)
C1G H36A 0.98
C1G H36B 0.98
C1G H36C 0.98
C1H P1 1.770(3)
C1H H40A 0.98
C1H H40B 0.98
C1H H40C 0.98
C3G H42A 0.98
C3G H42B 0.98
C3G H42C 0.98
C4H P4 1.774(4)
C4H H43A 0.98
C4H H43B 0.98
C4H H43C 0.98
C2G H45A 0.98
C2G H45B 0.98
C2G H45C 0.98
C4G H47A 0.98
C4G H47B 0.98
C4G H47C 0.98
C3H P3 1.771(4)
C3H H49A 0.98
C3H H49B 0.98
C3H H49C 0.98
C2AA O1AA 1.422(5)
C2AA C3AA 1.513(6)
C2AA H50 1
C4S O2S 1.402(6)
C4S C3S 1.483(6)
C4S H52A 0.99
C4S H52B 0.99
C4AA O3AA 1.246(7)
C4AA O2AA 1.261(6)
C4AA C3AA 1.552(6)
C3S F4S 1.335(6)
C3S F5S 1.342(5)
C3S F6S 1.369(6)
C3AA N1AA 1.504(5)
C3AA H60 1
N1AA H1A 0.91
N1AA H1B 0.91
N1AA H1C 0.91
O2 P2 1.467(3)
O2S H1S 0.84
O2C P2 1.604(3)
O2B P2 1.594(3)
O3 P3 1.467(3)
O3B P3 1.599(3)
O3C P3 1.593(3)
O4 P4 1.466(3)
O4B P4 1.601(3)
O4C P4 1.600(3)
O1 P1 1.471(3)
O1B P1 1.594(3)
O1C P1 1.590(3)
O1AA H15 0.84
C1S F2S 1.257(14)
C1S F1S 1.314(14)
C1S F3S 1.357(15)
C1S C2S 1.494(12)
C2S O1S 1.393(9)
C2S H2S1 0.99
C2S H2S2 0.99
O1S H2S 0.84
F1SA C1SA 1.36(3)
F2SA C1SA 1.35(3)
F3SA C1SA 1.37(2)
C1SA C2SA 1.48(3)
C2SA O1SA 1.40(2)
C2SA H2S3 0.99
C2SA H2S4 0.99
O1SA H1SA 0.84
F7SB C5SB 1.349(7)
F8SB C5SB 1.343(11)
F9SB C5SB 1.350(8)
C5SB C6SB 1.452(14)
C6SB O3SB 1.395(11)
C6SB H80A 0.99
C6SB H80B 0.99
O3SB H63 0.84
F9SA C5SA 1.42(4)
F8SA C5SA 1.33(4)
F7SA C5SA 1.25(3)
C5SA C6SA 1.49(3)
C6SA O3SA 1.70(14)
C6SA H5A1 0.99
C6SA H5A2 0.99
O3SA H6A 0.84
